data_2220212
loop_
_publ_author_name
'Li, Jiu-Ming'
'Liang, Dong'

_publ_section_title
;
 5-Phenyl-7,8-dihydro-1,3-dioxano[4,5-<i>g</i>]isoquinoline
;
_journal_coeditor_code HG2432
_journal_issue 12
_journal_name_full 'Acta Crystallographica Section E'
_journal_page_first o2272
_journal_paper_doi 10.1107/S1600536808035009
_journal_volume 64
_journal_year 2008
_chemical_formula_iupac 'C16 H13 N O2'
_chemical_formula_moiety 'C16 H13 N O2'
_chemical_formula_sum 'C16 H13 N O2'
_chemical_formula_weight 251.27
_chemical_name_systematic
;
5-Phenyl-7,8-dihydro-1,3-dioxano[4,5-g]isoquinoline
;
_space_group_IT_number 2
_symmetry_cell_setting triclinic
_symmetry_space_group_name_Hall '-P 1'
_symmetry_space_group_name_H-M 'P -1'
_atom_sites_solution_hydrogens geom
_atom_sites_solution_primary direct
_atom_sites_solution_secondary difmap
_audit_creation_method SHELXL-97
_cell_angle_alpha 109.07(3)
_cell_angle_beta 109.44(2)
_cell_angle_gamma 99.70(3)
_cell_formula_units_Z 2
_cell_length_a 8.5005(17)
_cell_length_b 8.5297(17)
_cell_length_c 10.143(2)
_cell_measurement_reflns_used 1451
_cell_measurement_temperature 293(2)
_cell_measurement_theta_max 23.44
_cell_measurement_theta_min 2.53
_cell_volume 622.9(3)
_computing_cell_refinement 'RAPID-AUTO (Rigaku, 2004)'
_computing_data_collection 'RAPID-AUTO (Rigaku, 2004)'
_computing_data_reduction 'RAPID-AUTO (Rigaku, 2004)'
_computing_molecular_graphics 'SHELXTL (Sheldrick, 2008)'
_computing_publication_material 'SHELXTL (Sheldrick, 2008)'
_computing_structure_refinement 'SHELXTL (Sheldrick, 2008)'
_computing_structure_solution 'SHELXTL (Sheldrick, 2008)'
_diffrn_ambient_temperature 293(2)
_diffrn_measured_fraction_theta_full 0.982
_diffrn_measured_fraction_theta_max 0.982
_diffrn_measurement_device_type 'Rigaku R-AXIS RAPID IP area-detector'
_diffrn_measurement_method '\w oscillation'
_diffrn_radiation_monochromator graphite
_diffrn_radiation_source 'Rotating Anode'
_diffrn_radiation_type MoK\a
_diffrn_radiation_wavelength 0.71073
_diffrn_reflns_av_R_equivalents 0.0366
_diffrn_reflns_av_sigmaI/netI 0.0509
_diffrn_reflns_limit_h_max 10
_diffrn_reflns_limit_h_min -10
_diffrn_reflns_limit_k_max 10
_diffrn_reflns_limit_k_min -10
_diffrn_reflns_limit_l_max 12
_diffrn_reflns_limit_l_min -11
_diffrn_reflns_number 4801
_diffrn_reflns_theta_full 25.01
_diffrn_reflns_theta_max 25.01
_diffrn_reflns_theta_min 3.13
_diffrn_standards_decay_% 0
_diffrn_standards_number 0
_exptl_absorpt_coefficient_mu 0.089
_exptl_absorpt_correction_T_max 0.9929
_exptl_absorpt_correction_T_min 0.9755
_exptl_absorpt_correction_type multi-scan
_exptl_absorpt_process_details '(ABSCOR; Higashi, 1995)'
_exptl_crystal_colour colorless
_exptl_crystal_density_diffrn 1.340
_exptl_crystal_density_method 'not measured'
_exptl_crystal_description block
_exptl_crystal_F_000 264
_exptl_crystal_size_max 0.28
_exptl_crystal_size_mid 0.10
_exptl_crystal_size_min 0.08
_refine_diff_density_max 0.198
_refine_diff_density_min -0.197
_refine_ls_extinction_coef 0.048(8)
_refine_ls_extinction_expression Fc^*^=kFc[1+0.001xFc^2^\l^3^/sin(2\q)]^-1/4^
_refine_ls_extinction_method 'SHELXTL (Sheldrick, 2008)'
_refine_ls_goodness_of_fit_ref 1.134
_refine_ls_hydrogen_treatment constr
_refine_ls_matrix_type full
_refine_ls_number_parameters 173
_refine_ls_number_reflns 2145
_refine_ls_number_restraints 0
_refine_ls_restrained_S_all 1.134
_refine_ls_R_factor_all 0.0767
_refine_ls_R_factor_gt 0.0410
_refine_ls_shift/su_max 0.000
_refine_ls_shift/su_mean 0.000
_refine_ls_structure_factor_coef Fsqd
_refine_ls_weighting_details 'calc w=1/[\s^2^(Fo^2^)+(0.0514P)^2^+0.1397P] where P=(Fo^2^+2Fc^2^)/3'
_refine_ls_weighting_scheme calc
_refine_ls_wR_factor_gt 0.0954
_refine_ls_wR_factor_ref 0.1435
_reflns_number_gt 1275
_reflns_number_total 2145
_reflns_threshold_expression I>2\s(I)
_cod_data_source_file hg2432.cif
_cod_data_source_block I
_cod_depositor_comments
;
The following automatic conversions were performed:
'_symmetry_cell_setting' value 'Triclinic' changed to 'triclinic'
according to '/home/saulius/struct/CIF-dictionaries/cif_core.dic'
dictionary named 'cif_core.dic' version 2.4.1 from 2010-06-29.

Automatic conversion script
Id: cif_fix_enum 1527 2010-12-29 10:47:43Z saulius 

The following automatic conversions were performed:

'_symmetry_cell_setting' value 'Triclinic' changed to 'triclinic'
according to /home/saulius/struct/CIF-dictionaries/cif_core.dic
dictionary named 'cif_core.dic' version 2.4.1 from 2010-06-29.

Automatic conversion script
Id: cif_fix_values 1715 2011-07-08 13:25:40Z adriana 
;
_cod_original_cell_volume 622.9(2)
_cod_database_code 2220212
_cod_database_fobs_code 2220212

loop_
_symmetry_equiv_pos_as_xyz
'x, y, z'
'-x, -y, -z'

loop_
_atom_site_type_symbol
_atom_site_label
_atom_site_fract_x
_atom_site_fract_y
_atom_site_fract_z
_atom_site_U_iso_or_equiv
_atom_site_adp_type
_atom_site_calc_flag
_atom_site_refinement_flags
_atom_site_occupancy
O O1 0.9151(2) 0.7157(2) 1.18121(17) 0.0688(6) Uani d . 1
O O2 0.6920(2) 0.4574(2) 1.01260(17) 0.0656(6) Uani d . 1
N N1 0.8054(3) 0.6182(3) 0.5069(2) 0.0638(6) Uani d . 1
C C1 0.5553(3) 0.2889(4) 0.3031(3) 0.0614(7) Uani d . 1
H H1B 0.5296 0.3808 0.2795 0.074 Uiso calc R 1
C C2 0.4741(4) 0.1204(4) 0.1932(3) 0.0734(8) Uani d . 1
H H2A 0.3938 0.0996 0.0961 0.088 Uiso calc R 1
C C3 0.5097(4) -0.0172(4) 0.2247(3) 0.0772(9) Uani d . 1
H H3A 0.4550 -0.1308 0.1496 0.093 Uiso calc R 1
C C4 0.6281(4) 0.0149(4) 0.3695(3) 0.0692(8) Uani d . 1
H H4A 0.6521 -0.0779 0.3924 0.083 Uiso calc R 1
C C5 0.7107(3) 0.1825(3) 0.4798(3) 0.0579(7) Uani d . 1
H H5A 0.7914 0.2022 0.5765 0.069 Uiso calc R 1
C C6 0.6756(3) 0.3230(3) 0.4491(2) 0.0511(6) Uani d . 1
C C7 0.7705(3) 0.5073(3) 0.5614(2) 0.0521(6) Uani d . 1
C C8 0.9013(4) 0.7997(3) 0.6168(3) 0.0679(8) Uani d . 1
H H8A 0.8187 0.8570 0.6406 0.081 Uiso calc R 1
H H8B 0.9573 0.8600 0.5702 0.081 Uiso calc R 1
C C9 1.0385(4) 0.8139(3) 0.7632(3) 0.0604(7) Uani d . 1
H H9A 1.1279 0.7664 0.7424 0.072 Uiso calc R 1
H H9B 1.0943 0.9354 0.8351 0.072 Uiso calc R 1
C C10 0.9508(3) 0.7137(3) 0.8300(2) 0.0497(6) Uani d . 1
C C11 0.8169(3) 0.5585(3) 0.7272(2) 0.0468(6) Uani d . 1
C C12 0.7220(3) 0.4618(3) 0.7802(2) 0.0490(6) Uani d . 1
H H12A 0.6326 0.3575 0.7130 0.059 Uiso calc R 1
C C13 0.7659(3) 0.5266(3) 0.9336(2) 0.0492(6) Uani d . 1
C C14 0.8994(3) 0.6795(3) 1.0347(2) 0.0510(6) Uani d . 1
C C15 0.9955(3) 0.7752(3) 0.9871(2) 0.0525(6) Uani d . 1
H H15A 1.0871 0.8771 1.0566 0.063 Uiso calc R 1
C C16 0.7728(4) 0.5854(4) 1.1664(3) 0.0713(8) Uani d . 1
H H16A 0.8159 0.5318 1.2363 0.086 Uiso calc R 1
H H16B 0.6882 0.6379 1.1918 0.086 Uiso calc R 1

loop_
_atom_site_aniso_label
_atom_site_aniso_U_11
_atom_site_aniso_U_22
_atom_site_aniso_U_33
_atom_site_aniso_U_12
_atom_site_aniso_U_13
_atom_site_aniso_U_23
O1 0.0833(14) 0.0751(12) 0.0399(9) 0.0155(10) 0.0240(9) 0.0202(8)
O2 0.0861(14) 0.0677(11) 0.0470(10) 0.0158(10) 0.0377(9) 0.0221(9)
N1 0.0805(16) 0.0671(14) 0.0497(12) 0.0199(12) 0.0329(11) 0.0267(11)
C1 0.0513(15) 0.0779(18) 0.0514(15) 0.0196(13) 0.0185(12) 0.0255(14)
C2 0.0562(17) 0.091(2) 0.0482(15) 0.0073(15) 0.0087(12) 0.0213(15)
C3 0.080(2) 0.0689(18) 0.0552(16) 0.0037(16) 0.0187(14) 0.0116(14)
C4 0.079(2) 0.0613(16) 0.0564(16) 0.0162(14) 0.0246(14) 0.0179(13)
C5 0.0633(16) 0.0625(15) 0.0404(13) 0.0169(13) 0.0184(11) 0.0168(12)
C6 0.0522(15) 0.0630(15) 0.0383(12) 0.0164(12) 0.0232(10) 0.0173(11)
C7 0.0588(16) 0.0615(15) 0.0433(12) 0.0229(12) 0.0272(11) 0.0221(12)
C8 0.087(2) 0.0622(16) 0.0626(16) 0.0183(14) 0.0396(15) 0.0296(14)
C9 0.0646(17) 0.0594(15) 0.0592(15) 0.0142(12) 0.0327(13) 0.0223(12)
C10 0.0498(14) 0.0533(13) 0.0471(13) 0.0170(11) 0.0226(11) 0.0190(11)
C11 0.0517(14) 0.0525(13) 0.0393(12) 0.0180(11) 0.0220(10) 0.0186(10)
C12 0.0533(15) 0.0522(13) 0.0427(12) 0.0180(11) 0.0221(10) 0.0178(11)
C13 0.0587(15) 0.0553(14) 0.0405(12) 0.0199(11) 0.0273(11) 0.0202(11)
C14 0.0596(16) 0.0587(14) 0.0359(12) 0.0255(12) 0.0197(11) 0.0178(11)
C15 0.0507(14) 0.0560(14) 0.0458(13) 0.0150(11) 0.0187(11) 0.0171(11)
C16 0.087(2) 0.0816(19) 0.0449(14) 0.0216(16) 0.0341(14) 0.0215(14)

loop_
_atom_type_symbol
_atom_type_description
_atom_type_scat_dispersion_real
_atom_type_scat_dispersion_imag
_atom_type_scat_source
C C 0.0033 0.0016 'International Tables Vol C Tables 4.2.6.8 and 6.1.1.4'
H H 0.0000 0.0000 'International Tables Vol C Tables 4.2.6.8 and 6.1.1.4'
N N 0.0061 0.0033 'International Tables Vol C Tables 4.2.6.8 and 6.1.1.4'
O O 0.0106 0.0060 'International Tables Vol C Tables 4.2.6.8 and 6.1.1.4'

loop_
_geom_angle_atom_site_label_1
_geom_angle_atom_site_label_2
_geom_angle_atom_site_label_3
_geom_angle
C14 O1 C16 105.44(18)
C13 O2 C16 105.24(18)
C7 N1 C8 117.11(19)
C2 C1 C6 120.6(3)
C2 C1 H1B 119.7
C6 C1 H1B 119.7
C3 C2 C1 120.9(3)
C3 C2 H2A 119.6
C1 C2 H2A 119.6
C2 C3 C4 119.1(3)
C2 C3 H3A 120.5
C4 C3 H3A 120.5
C5 C4 C3 120.5(3)
C5 C4 H4A 119.7
C3 C4 H4A 119.7
C4 C5 C6 120.9(2)
C4 C5 H5A 119.6
C6 C5 H5A 119.6
C5 C6 C1 118.0(2)
C5 C6 C7 122.7(2)
C1 C6 C7 119.0(2)
N1 C7 C11 122.4(2)
N1 C7 C6 116.7(2)
C11 C7 C6 120.8(2)
N1 C8 C9 112.5(2)
N1 C8 H8A 109.1
C9 C8 H8A 109.1
N1 C8 H8B 109.1
C9 C8 H8B 109.1
H8A C8 H8B 107.8
C10 C9 C8 108.3(2)
C10 C9 H9A 110.0
C8 C9 H9A 110.0
C10 C9 H9B 110.0
C8 C9 H9B 110.0
H9A C9 H9B 108.4
C11 C10 C15 121.1(2)
C11 C10 C9 116.9(2)
C15 C10 C9 122.0(2)
C10 C11 C12 120.3(2)
C10 C11 C7 117.7(2)
C12 C11 C7 121.8(2)
C13 C12 C11 117.4(2)
C13 C12 H12A 121.3
C11 C12 H12A 121.3
C12 C13 C14 121.9(2)
C12 C13 O2 128.3(2)
C14 C13 O2 109.77(19)
C15 C14 O1 127.9(2)
C15 C14 C13 122.1(2)
O1 C14 C13 110.0(2)
C14 C15 C10 117.2(2)
C14 C15 H15A 121.4
C10 C15 H15A 121.4
O2 C16 O1 108.54(19)
O2 C16 H16A 110.0
O1 C16 H16A 110.0
O2 C16 H16B 110.0
O1 C16 H16B 110.0
H16A C16 H16B 108.4

loop_
_geom_bond_atom_site_label_1
_geom_bond_atom_site_label_2
_geom_bond_distance
O1 C14 1.370(3)
O1 C16 1.427(3)
O2 C13 1.381(3)
O2 C16 1.421(3)
N1 C7 1.283(3)
N1 C8 1.465(3)
C1 C2 1.375(4)
C1 C6 1.391(3)
C1 H1B 0.9300
C2 C3 1.368(4)
C2 H2A 0.9300
C3 C4 1.380(4)
C3 H3A 0.9300
C4 C5 1.372(3)
C4 H4A 0.9300
C5 C6 1.387(3)
C5 H5A 0.9300
C6 C7 1.487(3)
C7 C11 1.481(3)
C8 C9 1.504(4)
C8 H8A 0.9700
C8 H8B 0.9700
C9 C10 1.499(3)
C9 H9A 0.9700
C9 H9B 0.9700
C10 C11 1.391(3)
C10 C15 1.394(3)
C11 C12 1.406(3)
C12 C13 1.359(3)
C12 H12A 0.9300
C13 C14 1.376(3)
C14 C15 1.364(3)
C15 H15A 0.9300
C16 H16A 0.9700
C16 H16B 0.9700

loop_
_geom_hbond_atom_site_label_D
_geom_hbond_atom_site_label_H
_geom_hbond_atom_site_label_A
_geom_hbond_site_symmetry_A
_geom_hbond_distance_DH
_geom_hbond_distance_HA
_geom_hbond_distance_DA
_geom_hbond_angle_DHA
C3 H3A O2 2_656 0.93 2.55 3.465(4) 168.9

loop_
_geom_torsion_atom_site_label_1
_geom_torsion_atom_site_label_2
_geom_torsion_atom_site_label_3
_geom_torsion_atom_site_label_4
_geom_torsion
C6 C1 C2 C3 -0.1(4)
C1 C2 C3 C4 0.5(5)
C2 C3 C4 C5 -0.8(5)
C3 C4 C5 C6 0.9(4)
C4 C5 C6 C1 -0.5(4)
C4 C5 C6 C7 -175.7(2)
C2 C1 C6 C5 0.1(4)
C2 C1 C6 C7 175.6(2)
C8 N1 C7 C11 2.5(4)
C8 N1 C7 C6 -179.1(2)
C5 C6 C7 N1 142.5(3)
C1 C6 C7 N1 -32.7(3)
C5 C6 C7 C11 -39.2(3)
C1 C6 C7 C11 145.6(2)
C7 N1 C8 C9 37.6(3)
N1 C8 C9 C10 -56.4(3)
C8 C9 C10 C11 37.8(3)
C8 C9 C10 C15 -139.8(3)
C15 C10 C11 C12 1.0(4)
C9 C10 C11 C12 -176.6(2)
C15 C10 C11 C7 176.5(2)
C9 C10 C11 C7 -1.1(3)
N1 C7 C11 C10 -22.2(4)
C6 C7 C11 C10 159.5(2)
N1 C7 C11 C12 153.3(3)
C6 C7 C11 C12 -25.0(4)
C10 C11 C12 C13 0.3(4)
C7 C11 C12 C13 -175.0(2)
C11 C12 C13 C14 -0.9(4)
C11 C12 C13 O2 179.4(2)
C16 O2 C13 C12 -173.7(3)
C16 O2 C13 C14 6.5(3)
C16 O1 C14 C15 174.1(3)
C16 O1 C14 C13 -5.3(3)
C12 C13 C14 C15 0.0(4)
O2 C13 C14 C15 179.8(2)
C12 C13 C14 O1 179.4(2)
O2 C13 C14 O1 -0.8(3)
O1 C14 C15 C10 -178.0(2)
C13 C14 C15 C10 1.3(4)
C11 C10 C15 C14 -1.8(4)
C9 C10 C15 C14 175.7(2)
C13 O2 C16 O1 -9.7(3)
C14 O1 C16 O2 9.3(3)

loop_
_cod_related_entry_id
_cod_related_entry_database
_cod_related_entry_code
1 ChemSpider 342838
